data_2011870
loop_
_publ_author_name
'Cuthbertson, Eric'
'Frampton, Christopher S.'
'MacNicol, David D.'

_publ_section_title
;
 A comparison of
 2,7-dihydro-2,2,7,7-tetramethyl-3,6-diphenyl-1,4,5-thiadiazepine and
 the corresponding 1,1-dioxide
;
_journal_issue 4
_journal_name_full 'Acta Crystallographica Section C'
_journal_page_first 431
_journal_page_last 432
_journal_paper_doi 10.1107/S0108270100020564
_journal_volume 57
_journal_year 2001
_chemical_formula_moiety 'C20 H22 N2 O2 S'
_chemical_formula_sum 'C20 H22 N2 O2 S'
_chemical_formula_weight 354.46
_chemical_melting_point 471.0(10)
_chemical_name_common
;
Compound 2
;
_chemical_name_systematic
;
2,7--dihydro--2,2,7,7--tetramethyl--3,6--diphenyl--1,4,5--thiadiazepine--1,1
--dioxide
;
_space_group_IT_number 60
_symmetry_cell_setting orthorhombic
_symmetry_space_group_name_Hall '-P 2n 2ab'
_symmetry_space_group_name_H-M 'P b c n'
_audit_creation_method SHELXL-97
_cell_angle_alpha 90.00
_cell_angle_beta 90.00
_cell_angle_gamma 90.00
_cell_formula_units_Z 4
_cell_length_a 18.9551(11)
_cell_length_b 11.4905(7)
_cell_length_c 8.1745(4)
_cell_measurement_reflns_used 904
_cell_measurement_temperature 123.0(10)
_cell_measurement_theta_max 28.848
_cell_measurement_theta_min 3.242
_cell_volume 1780.44(17)
_computing_cell_refinement 'SMART and SAINT (Bruker, 1999)'
_computing_data_collection 'SMART (Bruker, 1999)'
_computing_data_reduction SAINT
_computing_molecular_graphics SHELXTL
_computing_publication_material SHELXTL
_computing_structure_refinement SHELXTL
_computing_structure_solution 'SHELXTL (Sheldrick, 1997)'
_diffrn_ambient_temperature 123.0(10)
_diffrn_detector_area_resol_mean 8.192
_diffrn_measured_fraction_theta_full .999
_diffrn_measurement_device_type 'Bruker AXS 1K CCD area detector'
_diffrn_measurement_method 'narrow frame \w scans'
_diffrn_radiation_monochromator graphite
_diffrn_radiation_source 'fine-focus sealed tube'
_diffrn_radiation_type MoK\a
_diffrn_radiation_wavelength .71073
_diffrn_reflns_av_R_equivalents .0259
_diffrn_reflns_av_sigmaI/netI .0187
_diffrn_reflns_limit_h_max 25
_diffrn_reflns_limit_h_min -25
_diffrn_reflns_limit_k_max 15
_diffrn_reflns_limit_k_min -15
_diffrn_reflns_limit_l_max 10
_diffrn_reflns_limit_l_min -10
_diffrn_reflns_number 16286
_diffrn_reflns_theta_full 28.28
_diffrn_reflns_theta_max 28.28
_diffrn_reflns_theta_min 2.07
_diffrn_standards_decay_% none
_diffrn_standards_number 'see text'
_exptl_absorpt_coefficient_mu .198
_exptl_absorpt_correction_type none
_exptl_crystal_colour colourless
_exptl_crystal_density_diffrn 1.322
_exptl_crystal_density_meas ?
_exptl_crystal_density_method 'not measured'
_exptl_crystal_description prism
_exptl_crystal_F_000 752
_exptl_crystal_size_max .30
_exptl_crystal_size_mid .25
_exptl_crystal_size_min .10
_refine_diff_density_max .341
_refine_diff_density_min -.316
_refine_ls_extinction_coef none
_refine_ls_extinction_method none
_refine_ls_goodness_of_fit_ref 1.006
_refine_ls_hydrogen_treatment constr
_refine_ls_matrix_type full
_refine_ls_number_parameters 127
_refine_ls_number_reflns 2214
_refine_ls_number_restraints 0
_refine_ls_restrained_S_all 1.006
_refine_ls_R_factor_all .0438
_refine_ls_R_factor_gt .0337
_refine_ls_shift/su_max .001
_refine_ls_shift/su_mean .000
_refine_ls_structure_factor_coef Fsqd
_refine_ls_weighting_details 'calc w=1/[\s^2^(Fo^2^)+(0.0550P)^2^+0.5000P] where P=(Fo^2^+2Fc^2^)/3'
_refine_ls_weighting_scheme calc
_refine_ls_wR_factor_ref .0928
_reflns_number_gt 1815
_reflns_number_total 2214
_reflns_threshold_expression I>2\s(I)
_cod_data_source_file fg1607.cif
_cod_data_source_block II
_cod_depositor_comments
;
The following automatic conversions were performed:
'_symmetry_cell_setting' value 'Orthorhombic' changed to 'orthorhombic'
according to '/home/saulius/struct/CIF-dictionaries/cif_core.dic'
dictionary named 'cif_core.dic' version 2.4.1 from 2010-06-29.

Automatic conversion script
Id: cif_fix_enum 1527 2010-12-29 10:47:43Z saulius 

The following automatic conversions were performed:

'_chemical_melting_point' value '470--472' was changed to '471.0(10)'
- the average value was taken and precision was estimated.

Automatic conversion script
Id: cif_fix_values 1646 2011-03-28 12:23:43Z adriana 

The following automatic conversions were performed:

'_chemical_melting_point' value '470--472' was changed to '471.0(10)'
- the average value was taken and precision was
estimated.

'_symmetry_cell_setting' value 'Orthorhombic' changed to
'orthorhombic' according to
/home/saulius/struct/CIF-dictionaries/cif_core.dic dictionary named
'cif_core.dic' version 2.4.1 from 2010-06-29.

Automatic conversion script
Id: cif_fix_values 1715 2011-07-08 13:25:40Z adriana 

The following automatic conversions were performed:

'_exptl_crystal_density_meas' value 'not measured' was changed to '?'
- the value is perceived as not measured.

Automatic conversion script
Id: cif_fix_values 3008 2015-01-20 13:52:24Z robertas 
;
_cod_original_cell_volume 1780.43(17)
_cod_original_sg_symbol_H-M Pbcn
_cod_database_code 2011870

loop_
_symmetry_equiv_pos_as_xyz
'x, y, z'
'-x+1/2, -y+1/2, z+1/2'
'-x, y, -z+1/2'
'x+1/2, -y+1/2, -z'
'-x, -y, -z'
'x-1/2, y-1/2, -z-1/2'
'x, -y, z-1/2'
'-x-1/2, y-1/2, z'

loop_
_atom_site_label
_atom_site_fract_x
_atom_site_fract_y
_atom_site_fract_z
_atom_site_U_iso_or_equiv
_atom_site_adp_type
_atom_site_calc_flag
_atom_site_refinement_flags
_atom_site_occupancy
_atom_site_disorder_assembly
_atom_site_disorder_group
_atom_site_type_symbol
S1 .5000 .65304(3) .2500 .01915(13) Uani d S 1 . . S
O1 .56050(5) .58857(8) .19229(12) .0298(2) Uani d . 1 . . O
N1 .46367(5) .93214(8) .23939(12) .0188(2) Uani d . 1 . . N
C1 .30821(7) .78723(12) .20616(17) .0254(3) Uani d . 1 . . C
H1 .3256 .7239 .2689 .034(4) Uiso calc R 1 . . H
C2 .23573(7) .80182(13) .18545(19) .0314(3) Uani d . 1 . . C
H2 .2039 .7482 .2341 .042(5) Uiso calc R 1 . . H
C3 .21003(7) .89407(13) .09437(19) .0326(3) Uani d . 1 . . C
H3 .1606 .9040 .0810 .045(5) Uiso calc R 1 . . H
C4 .25638(7) .97166(13) .02287(19) .0341(3) Uani d . 1 . . C
H4 .2387 1.0348 -.0401 .049(5) Uiso calc R 1 . . H
C5 .32883(7) .95779(11) .04264(18) .0276(3) Uani d . 1 . . C
H5 .3605 1.0114 -.0069 .038(4) Uiso calc R 1 . . H
C6 .35500(6) .86563(10) .13475(15) .0188(2) Uani d . 1 . . C
C7 .43313(6) .85190(10) .15586(14) .0168(2) Uani d . 1 . . C
C8 .47082(6) .74700(10) .08029(14) .0180(2) Uani d . 1 . . C
C9 .42182(7) .67004(12) -.02354(16) .0257(3) Uani d . 1 . . C
H9A .4036 .7153 -.1160 .033(4) Uiso calc R 1 . . H
H9B .3823 .6430 .0439 .028(4) Uiso calc R 1 . . H
H9C .4483 .6028 -.0646 .037(4) Uiso calc R 1 . . H
C10 .53391(7) .78243(12) -.02785(15) .0250(3) Uani d . 1 . . C
H10A .5200 .8467 -.0997 .052(5) Uiso calc R 1 . . H
H10B .5487 .7158 -.0944 .039(5) Uiso calc R 1 . . H
H10C .5732 .8073 .0418 .045(5) Uiso calc R 1 . . H

loop_
_atom_site_aniso_label
_atom_site_aniso_U_11
_atom_site_aniso_U_22
_atom_site_aniso_U_33
_atom_site_aniso_U_12
_atom_site_aniso_U_13
_atom_site_aniso_U_23
S1 .0217(2) .0134(2) .0224(2) .000 -.00250(16) .000
O1 .0311(5) .0222(5) .0362(5) .0099(4) -.0059(4) -.0083(4)
N1 .0184(5) .0160(5) .0219(5) .0005(4) -.0025(4) .0019(4)
C1 .0228(6) .0268(7) .0267(7) .0009(5) .0029(5) .0041(5)
C2 .0217(6) .0341(7) .0384(8) -.0036(5) .0065(6) -.0001(6)
C3 .0175(6) .0385(8) .0419(8) .0021(5) -.0034(6) -.0062(7)
C4 .0255(7) .0338(7) .0432(8) .0048(5) -.0099(6) .0067(6)
C5 .0220(6) .0251(6) .0358(7) -.0015(5) -.0052(5) .0075(6)
C6 .0181(5) .0197(6) .0185(5) .0009(4) -.0014(4) -.0023(5)
C7 .0191(5) .0158(5) .0155(5) .0008(4) .0003(4) .0033(4)
C8 .0193(5) .0185(5) .0164(5) .0003(4) -.0010(4) -.0010(5)
C9 .0254(6) .0268(6) .0248(6) -.0004(5) -.0048(5) -.0089(5)
C10 .0239(6) .0342(7) .0169(6) -.0010(5) .0032(5) -.0015(5)

loop_
_atom_type_symbol
_atom_type_description
_atom_type_scat_dispersion_real
_atom_type_scat_dispersion_imag
_atom_type_scat_source
C C .0033 .0016 'International Tables Vol C Tables 4.2.6.8 and 6.1.1.4'
H H .0000 .0000 'International Tables Vol C Tables 4.2.6.8 and 6.1.1.4'
N N .0061 .0033 'International Tables Vol C Tables 4.2.6.8 and 6.1.1.4'
O O .0106 .0060 'International Tables Vol C Tables 4.2.6.8 and 6.1.1.4'
S S .1246 .1234 'International Tables Vol C Tables 4.2.6.8 and 6.1.1.4'

loop_
_geom_angle_atom_site_label_1
_geom_angle_atom_site_label_2
_geom_angle_atom_site_label_3
_geom_angle_site_symmetry_1
_geom_angle_site_symmetry_3
_geom_angle
_geom_angle_publ_flag
O1 S1 O1 . 3_655 118.29(8) no
O1 S1 C8 . . 107.03(5) no
O1 S1 C8 3_655 . 107.94(5) no
O1 S1 C8 . 3_655 107.94(5) no
O1 S1 C8 3_655 3_655 107.03(5) no
C8 S1 C8 . 3_655 108.27(7) no
C7 N1 N1 . 3_655 120.88(9) no
C2 C1 C6 . . 119.93(12) no
C3 C2 C1 . . 120.28(13) no
C4 C3 C2 . . 119.88(12) no
C3 C4 C5 . . 120.29(13) no
C6 C5 C4 . . 120.13(12) no
C5 C6 C1 . . 119.49(11) no
C5 C6 C7 . . 119.65(11) no
C1 C6 C7 . . 120.86(11) no
N1 C7 C6 . . 115.51(10) no
N1 C7 C8 . . 124.68(10) no
C6 C7 C8 . . 119.81(10) no
C7 C8 C9 . . 113.18(10) no
C7 C8 C10 . . 112.66(10) no
C9 C8 C10 . . 107.69(10) no
C7 C8 S1 . . 107.31(8) no
C9 C8 S1 . . 105.06(8) no
C10 C8 S1 . . 110.70(8) no
C2 C1 H1 . . 120.0 no
C6 C1 H1 . . 120.0 no
C3 C2 H2 . . 119.9 no
C1 C2 H2 . . 119.9 no
C4 C3 H3 . . 120.1 no
C2 C3 H3 . . 120.1 no
C3 C4 H4 . . 119.9 no
C5 C4 H4 . . 119.9 no
C6 C5 H5 . . 119.9 no
C4 C5 H5 . . 119.9 no
C8 C9 H9A . . 109.5 no
C8 C9 H9B . . 109.5 no
H9A C9 H9B . . 109.5 no
C8 C9 H9C . . 109.5 no
H9A C9 H9C . . 109.5 no
H9B C9 H9C . . 109.5 no
C8 C10 H10A . . 109.5 no
C8 C10 H10B . . 109.5 no
H10A C10 H10B . . 109.5 no
C8 C10 H10C . . 109.5 no
H10A C10 H10C . . 109.5 no
H10B C10 H10C . . 109.5 no

loop_
_geom_bond_atom_site_label_1
_geom_bond_atom_site_label_2
_geom_bond_site_symmetry_2
_geom_bond_distance
_geom_bond_publ_flag
S1 O1 . 1.4444(9) no
S1 O1 3_655 1.4444(9) no
S1 C8 . 1.8429(12) no
S1 C8 3_655 1.8429(12) no
N1 C7 . 1.2850(15) no
N1 N1 3_655 1.3882(19) no
C1 C2 . 1.3943(18) no
C1 C6 . 1.3925(17) no
C2 C3 . 1.384(2) no
C3 C4 . 1.381(2) no
C4 C5 . 1.3920(18) no
C5 C6 . 1.3909(17) no
C6 C7 . 1.4993(16) no
C7 C8 . 1.5313(16) no
C8 C9 . 1.5379(16) no
C8 C10 . 1.5419(16) no
C1 H1 . .9500 no
C2 H2 . .9500 no
C3 H3 . .9500 no
C4 H4 . .9500 no
C5 H5 . .9500 no
C9 H9A . .9800 no
C9 H9B . .9800 no
C9 H9C . .9800 no
C10 H10A . .9800 no
C10 H10B . .9800 no
C10 H10C . .9800 no

loop_
_geom_contact_atom_site_label_1
_geom_contact_atom_site_label_2
_geom_contact_distance
_geom_contact_site_symmetry_1
_geom_contact_site_symmetry_2
_geom_contact_publ_flag
C10 N1 3.0829(16) 1 1 no
C10 N1 2.9191(16) 1 3_655 no
C10 C7 3.2053(17) 1 3_655 no
H9C O1 2.4400 1 5_665 no

loop_
_geom_torsion_atom_site_label_1
_geom_torsion_atom_site_label_2
_geom_torsion_atom_site_label_3
_geom_torsion_atom_site_label_4
_geom_torsion_site_symmetry_1
_geom_torsion_site_symmetry_2
_geom_torsion
_geom_torsion_publ_flag
C6 C1 C2 C3 . . -.1(2) no
C1 C2 C3 C4 . . .4(2) no
C2 C3 C4 C5 . . -.3(2) no
C3 C4 C5 C6 . . .0(2) no
C4 C5 C6 C1 . . .3(2) no
C4 C5 C6 C7 . . -179.71(13) no
C2 C1 C6 C5 . . -.2(2) no
C2 C1 C6 C7 . . 179.79(12) no
C7 N1 N1 C7 3_655 3_655 -66.6(2) no
N1 N1 C7 C6 3_655 . -176.82(11) no
N1 N1 C7 C8 3_655 . 3.39(19) no
C5 C6 C7 N1 . . 66.64(15) no
C1 C6 C7 N1 . . -113.38(13) no
C5 C6 C7 C8 . . -113.56(13) no
C1 C6 C7 C8 . . 66.42(16) no
N1 C7 C8 C9 . . -175.78(11) no
C6 C7 C8 C9 . . 4.44(15) no
N1 C7 C8 C10 . . -53.32(15) no
C6 C7 C8 C10 . . 126.91(11) no
N1 C7 C8 S1 . . 68.78(13) no
C6 C7 C8 S1 . . -111.00(10) no
O1 S1 C8 C7 . . -153.75(8) no
O1 S1 C8 C7 3_655 . 77.92(9) no
C8 S1 C8 C7 3_655 . -37.62(6) no
O1 S1 C8 C9 . . 85.54(9) no
O1 S1 C8 C9 3_655 . -42.79(9) no
C8 S1 C8 C9 3_655 . -158.33(9) no
O1 S1 C8 C10 . . -30.44(10) no
O1 S1 C8 C10 3_655 . -158.77(8) no
C8 S1 C8 C10 3_655 . 85.69(8) no
